data_4087319
loop_
_publ_author_name
'Paul, Ursula S. D.'
'Radius, Udo'

_publ_section_title
;
 Synthesis and Reactivity of Cyclic (Alkyl)(Amino)Carbene Stabilized
 Nickel Carbonyl Complexes
;
_journal_issue 7
_journal_name_full Organometallics
_journal_page_first 1398
_journal_paper_doi 10.1021/acs.organomet.7b00109
_journal_volume 36
_journal_year 2017
_chemical_formula_moiety 'C26 H35 N Ni O3'
_chemical_formula_sum 'C26 H35 N Ni O3'
_chemical_formula_weight 468.26
_space_group_crystal_system monoclinic
_space_group_IT_number 14
_space_group_name_Hall '-P 2yn'
_space_group_name_H-M_alt 'P 1 21/n 1'
_symmetry_space_group_name_Hall '-P 2yn'
_symmetry_space_group_name_H-M 'P 1 21/n 1'
_atom_sites_solution_hydrogens geom
_audit_creation_method SHELXL-2014/6
_cell_angle_alpha 90
_cell_angle_beta 92.668(2)
_cell_angle_gamma 90
_cell_formula_units_Z 4
_cell_length_a 9.4425(5)
_cell_length_b 15.0132(8)
_cell_length_c 16.8434(9)
_cell_measurement_reflns_used 9921
_cell_measurement_temperature 100(2)
_cell_measurement_theta_max 26.11
_cell_measurement_theta_min 2.42
_cell_volume 2385.2(2)
_computing_cell_refinement 'Saint-NT v. 7.23'
_computing_data_collection 'APEX2 ver. 2014.1 (Bruker AXS)'
_computing_data_reduction 'Saint-NT v. 7.23'
_computing_molecular_graphics 'XP ver. 5.1 (Bruker AXS, 1998)'
_computing_publication_material 'SHELXL-2014 (Sheldrick, 2014)'
_computing_structure_refinement 'SHELXL-2014/6 (Sheldrick, 2014)'
_computing_structure_solution 'SHELXL-2014 (Sheldrick, 2014)'
_diffrn_ambient_temperature 100(2)
_diffrn_measured_fraction_theta_full 1.000
_diffrn_measured_fraction_theta_max 1.000
_diffrn_measurement_device_type 'Bruker X8-APEX II'
_diffrn_measurement_method '\f and \w scans'
_diffrn_radiation_monochromator helios
_diffrn_radiation_source 'rotating anode'
_diffrn_radiation_type MoK\a
_diffrn_radiation_wavelength 0.71073
_diffrn_reflns_av_R_equivalents 0.0225
_diffrn_reflns_av_unetI/netI 0.0134
_diffrn_reflns_Laue_measured_fraction_full 1.000
_diffrn_reflns_Laue_measured_fraction_max 1.000
_diffrn_reflns_limit_h_max 11
_diffrn_reflns_limit_h_min -11
_diffrn_reflns_limit_k_max 18
_diffrn_reflns_limit_k_min -18
_diffrn_reflns_limit_l_max 20
_diffrn_reflns_limit_l_min -20
_diffrn_reflns_number 30717
_diffrn_reflns_point_group_measured_fraction_full 1.000
_diffrn_reflns_point_group_measured_fraction_max 1.000
_diffrn_reflns_theta_full 26.000
_diffrn_reflns_theta_max 26.131
_diffrn_reflns_theta_min 1.818
_exptl_absorpt_coefficient_mu 0.840
_exptl_absorpt_correction_T_max 0.7453
_exptl_absorpt_correction_T_min 0.6451
_exptl_absorpt_correction_type analytical
_exptl_absorpt_process_details 'Sadabs 2014/3 (Bruker 2014)'
_exptl_crystal_colour colourless
_exptl_crystal_density_diffrn 1.304
_exptl_crystal_description block
_exptl_crystal_F_000 1000
_exptl_crystal_size_max 0.339
_exptl_crystal_size_mid 0.268
_exptl_crystal_size_min 0.211
_refine_diff_density_max 0.410
_refine_diff_density_min -0.222
_refine_diff_density_rms 0.050
_refine_ls_extinction_method none
_refine_ls_goodness_of_fit_ref 1.034
_refine_ls_hydrogen_treatment constr
_refine_ls_matrix_type full
_refine_ls_number_parameters 286
_refine_ls_number_reflns 4745
_refine_ls_number_restraints 0
_refine_ls_restrained_S_all 1.034
_refine_ls_R_factor_all 0.0269
_refine_ls_R_factor_gt 0.0248
_refine_ls_shift/su_max 0.003
_refine_ls_shift/su_mean 0.000
_refine_ls_structure_factor_coef Fsqd
_refine_ls_weighting_details 'w=1/[\s^2^(Fo^2^)+(0.0383P)^2^+1.3206P] where P=(Fo^2^+2Fc^2^)/3'
_refine_ls_weighting_scheme calc
_refine_ls_wR_factor_gt 0.0672
_refine_ls_wR_factor_ref 0.0688
_reflns_Friedel_coverage 0.000
_reflns_number_gt 4443
_reflns_number_total 4745
_reflns_threshold_expression 'I > 2\s(I)'
_cod_data_source_file om7b00109_si_002.cif
_cod_data_source_block compound_2b
_cod_database_code 4087319
_shelx_space_group_comment
;
The symmetry employed for this shelxl refinement is uniquely defined
by the following loop, which should always be used as a source of
symmetry information in preference to the above space-group names.
They are only intended as comments.
;
_shelx_estimated_absorpt_t_min 0.764
_shelx_estimated_absorpt_t_max 0.843
_shelxl_version_number 2014/6

loop_
_space_group_symop_operation_xyz
'x, y, z'
'-x+1/2, y+1/2, -z+1/2'
'-x, -y, -z'
'x-1/2, -y-1/2, z-1/2'

loop_
_atom_site_label
_atom_site_type_symbol
_atom_site_fract_x
_atom_site_fract_y
_atom_site_fract_z
_atom_site_U_iso_or_equiv
_atom_site_adp_type
_atom_site_occupancy
_atom_site_site_symmetry_order
_atom_site_calc_flag
_atom_site_refinement_flags_posn
_atom_site_refinement_flags_adp
N1_1 N 0.76439(11) 0.78337(7) 0.61154(6) 0.0105(2) Uani 1 1 d . .
C1_1 C 0.63726(13) 0.75101(8) 0.62049(7) 0.0110(2) Uani 1 1 d . .
C2_1 C 0.77426(14) 0.88254(8) 0.59365(8) 0.0131(3) Uani 1 1 d . .
C4_1 C 0.53228(13) 0.82824(8) 0.61119(7) 0.0116(2) Uani 1 1 d . .
C5_1 C 0.83543(15) 0.93342(9) 0.66563(9) 0.0193(3) Uani 1 1 d . .
H5A_1 H 0.9307 0.9110 0.6800 0.029 Uiso 1 1 calc R U
H5B_1 H 0.7743 0.9250 0.7105 0.029 Uiso 1 1 calc R U
H5C_1 H 0.8407 0.9970 0.6528 0.029 Uiso 1 1 calc R U
C6_1 C 0.86639(14) 0.90123(9) 0.52384(9) 0.0174(3) Uani 1 1 d . .
H6A_1 H 0.8249 0.8725 0.4760 0.026 Uiso 1 1 calc R U
H6B_1 H 0.9619 0.8776 0.5354 0.026 Uiso 1 1 calc R U
H6C_1 H 0.8718 0.9657 0.5151 0.026 Uiso 1 1 calc R U
C7_1 C 0.47954(14) 0.85176(9) 0.69402(8) 0.0156(3) Uani 1 1 d . .
H7A_1 H 0.4377 0.7980 0.7176 0.019 Uiso 1 1 calc R U
H7B_1 H 0.5613 0.8705 0.7290 0.019 Uiso 1 1 calc R U
C8_1 C 0.36885(15) 0.92634(9) 0.69040(9) 0.0196(3) Uani 1 1 d . .
H8A_1 H 0.3329 0.9358 0.7441 0.024 Uiso 1 1 calc R U
H8B_1 H 0.4140 0.9824 0.6737 0.024 Uiso 1 1 calc R U
C9_1 C 0.24514(15) 0.90424(10) 0.63250(9) 0.0202(3) Uani 1 1 d . .
H9A_1 H 0.1911 0.8535 0.6534 0.024 Uiso 1 1 calc R U
H9B_1 H 0.1806 0.9561 0.6277 0.024 Uiso 1 1 calc R U
C10_1 C 0.29660(15) 0.88036(9) 0.55084(9) 0.0178(3) Uani 1 1 d . .
H10A_1 H 0.3419 0.9330 0.5274 0.021 Uiso 1 1 calc R U
H10B_1 H 0.2148 0.8628 0.5154 0.021 Uiso 1 1 calc R U
C11_1 C 0.40272(13) 0.80397(9) 0.55728(8) 0.0135(3) Uani 1 1 d . .
H11A_1 H 0.4341 0.7889 0.5036 0.016 Uiso 1 1 calc R U
H11B_1 H 0.3560 0.7508 0.5789 0.016 Uiso 1 1 calc R U
C12_1 C 0.89166(13) 0.72954(8) 0.62066(8) 0.0113(2) Uani 1 1 d . .
C13_1 C 0.94544(14) 0.68903(8) 0.55314(8) 0.0128(3) Uani 1 1 d . .
C14_1 C 1.06875(14) 0.63890(9) 0.56336(8) 0.0155(3) Uani 1 1 d . .
H14_1 H 1.1083 0.6120 0.5184 0.019 Uiso 1 1 calc R U
C15_1 C 1.13493(15) 0.62740(9) 0.63749(9) 0.0170(3) Uani 1 1 d . .
H15_1 H 1.2195 0.5932 0.6431 0.020 Uiso 1 1 calc R U
C16_1 C 1.07804(14) 0.66559(9) 0.70326(8) 0.0161(3) Uani 1 1 d . .
H16_1 H 1.1235 0.6566 0.7541 0.019 Uiso 1 1 calc R U
C17_1 C 0.95535(14) 0.71708(9) 0.69684(8) 0.0135(3) Uani 1 1 d . .
C18_1 C 0.87251(14) 0.69175(9) 0.47086(8) 0.0154(3) Uani 1 1 d . .
H18_1 H 0.7895 0.7329 0.4725 0.018 Uiso 1 1 calc R U
C19_1 C 0.97091(17) 0.72589(10) 0.40789(8) 0.0233(3) Uani 1 1 d . .
H19A_1 H 1.0477 0.6829 0.4014 0.035 Uiso 1 1 calc R U
H19B_1 H 1.0112 0.7834 0.4248 0.035 Uiso 1 1 calc R U
H19C_1 H 0.9169 0.7332 0.3572 0.035 Uiso 1 1 calc R U
C20_1 C 0.81797(16) 0.59920(10) 0.44663(8) 0.0204(3) Uani 1 1 d . .
H20A_1 H 0.7676 0.6027 0.3945 0.031 Uiso 1 1 calc R U
H20B_1 H 0.7532 0.5775 0.4861 0.031 Uiso 1 1 calc R U
H20C_1 H 0.8982 0.5581 0.4437 0.031 Uiso 1 1 calc R U
C21_1 C 0.89462(15) 0.75179(9) 0.77270(8) 0.0171(3) Uani 1 1 d . .
H21_1 H 0.8109 0.7901 0.7577 0.021 Uiso 1 1 calc R U
C22_1 C 1.00177(17) 0.80849(11) 0.82162(9) 0.0254(3) Uani 1 1 d . .
H22A_1 H 1.0362 0.8568 0.7885 0.038 Uiso 1 1 calc R U
H22B_1 H 1.0818 0.7712 0.8401 0.038 Uiso 1 1 calc R U
H22C_1 H 0.9558 0.8337 0.8675 0.038 Uiso 1 1 calc R U
C23_1 C 0.84362(16) 0.67476(11) 0.82365(8) 0.0230(3) Uani 1 1 d . .
H23A_1 H 0.7750 0.6387 0.7923 0.035 Uiso 1 1 calc R U
H23B_1 H 0.7985 0.6987 0.8704 0.035 Uiso 1 1 calc R U
H23C_1 H 0.9247 0.6377 0.8409 0.035 Uiso 1 1 calc R U
C3_1 C 0.61838(13) 0.90378(9) 0.57472(8) 0.0138(3) Uani 1 1 d . .
H3A_1 H 0.5989 0.9065 0.5165 0.017 Uiso 1 1 calc R U
H3B_1 H 0.5932 0.9618 0.5981 0.017 Uiso 1 1 calc R U
Ni1 Ni 0.58291(2) 0.62683(2) 0.63860(2) 0.01148(7) Uani 1 1 d . .
O1 O 0.81990(11) 0.49941(7) 0.64937(6) 0.0248(2) Uani 1 1 d . .
C2 C 0.48431(15) 0.61428(9) 0.72594(8) 0.0158(3) Uani 1 1 d . .
O2 O 0.41951(11) 0.60220(7) 0.78015(6) 0.0242(2) Uani 1 1 d . .
C3 C 0.47105(14) 0.59775(9) 0.55340(8) 0.0147(3) Uani 1 1 d . .
O3 O 0.39742(11) 0.58117(7) 0.50017(6) 0.0205(2) Uani 1 1 d . .
C1 C 0.73297(15) 0.55167(9) 0.64507(8) 0.0166(3) Uani 1 1 d . .

loop_
_atom_site_aniso_label
_atom_site_aniso_U_11
_atom_site_aniso_U_22
_atom_site_aniso_U_33
_atom_site_aniso_U_23
_atom_site_aniso_U_13
_atom_site_aniso_U_12
N1_1 0.0121(5) 0.0086(5) 0.0109(5) -0.0005(4) 0.0005(4) 0.0001(4)
C1_1 0.0134(6) 0.0125(6) 0.0072(6) -0.0014(4) 0.0007(4) 0.0004(5)
C2_1 0.0128(6) 0.0078(6) 0.0187(7) 0.0008(5) 0.0020(5) 0.0000(5)
C4_1 0.0117(6) 0.0104(6) 0.0128(6) 0.0009(5) 0.0017(5) -0.0004(5)
C5_1 0.0181(7) 0.0135(7) 0.0262(7) -0.0052(5) -0.0008(5) -0.0022(5)
C6_1 0.0151(6) 0.0124(6) 0.0253(7) 0.0041(5) 0.0064(5) 0.0002(5)
C7_1 0.0175(7) 0.0153(6) 0.0143(6) -0.0006(5) 0.0033(5) 0.0015(5)
C8_1 0.0215(7) 0.0161(7) 0.0221(7) -0.0024(5) 0.0090(6) 0.0037(5)
C9_1 0.0150(7) 0.0163(7) 0.0298(8) 0.0024(6) 0.0077(6) 0.0042(5)
C10_1 0.0128(6) 0.0160(7) 0.0245(7) 0.0032(5) -0.0001(5) 0.0022(5)
C11_1 0.0119(6) 0.0126(6) 0.0160(6) 0.0005(5) -0.0001(5) 0.0008(5)
C12_1 0.0102(6) 0.0086(6) 0.0153(6) 0.0011(5) 0.0015(5) -0.0013(5)
C13_1 0.0140(6) 0.0104(6) 0.0141(6) 0.0012(5) 0.0021(5) -0.0021(5)
C14_1 0.0154(7) 0.0135(6) 0.0181(7) -0.0009(5) 0.0050(5) 0.0004(5)
C15_1 0.0116(6) 0.0155(7) 0.0240(7) 0.0023(5) 0.0013(5) 0.0021(5)
C16_1 0.0139(6) 0.0170(7) 0.0171(7) 0.0029(5) -0.0033(5) -0.0010(5)
C17_1 0.0128(6) 0.0126(6) 0.0152(6) 0.0000(5) 0.0010(5) -0.0027(5)
C18_1 0.0194(7) 0.0149(7) 0.0118(6) -0.0001(5) 0.0019(5) 0.0028(5)
C19_1 0.0326(8) 0.0226(8) 0.0154(7) 0.0021(6) 0.0076(6) 0.0018(6)
C20_1 0.0257(7) 0.0187(7) 0.0164(7) -0.0038(5) -0.0019(5) 0.0005(6)
C21_1 0.0173(7) 0.0212(7) 0.0128(6) -0.0017(5) -0.0004(5) 0.0005(5)
C22_1 0.0293(8) 0.0298(8) 0.0168(7) -0.0064(6) -0.0034(6) -0.0033(6)
C23_1 0.0238(7) 0.0317(8) 0.0137(7) 0.0023(6) 0.0020(5) -0.0026(6)
C3_1 0.0132(6) 0.0104(6) 0.0180(6) 0.0022(5) 0.0028(5) 0.0009(5)
Ni1 0.01200(10) 0.00933(10) 0.01313(10) 0.00100(6) 0.00064(7) -0.00049(6)
O1 0.0223(5) 0.0205(5) 0.0319(6) 0.0056(4) 0.0034(4) 0.0075(4)
C2 0.0165(7) 0.0122(6) 0.0183(7) 0.0011(5) -0.0020(5) 0.0001(5)
O2 0.0261(6) 0.0267(6) 0.0204(5) 0.0044(4) 0.0072(4) 0.0003(4)
C3 0.0160(6) 0.0100(6) 0.0184(7) 0.0001(5) 0.0042(5) 0.0004(5)
O3 0.0216(5) 0.0192(5) 0.0204(5) -0.0046(4) -0.0030(4) 0.0008(4)
C1 0.0184(7) 0.0151(7) 0.0164(7) 0.0027(5) 0.0013(5) -0.0026(5)

loop_
_atom_type_symbol
_atom_type_description
_atom_type_scat_dispersion_real
_atom_type_scat_dispersion_imag
_atom_type_scat_source
C C 0.0033 0.0016 'International Tables Vol C Tables 4.2.6.8 and 6.1.1.4'
H H 0.0000 0.0000 'International Tables Vol C Tables 4.2.6.8 and 6.1.1.4'
N N 0.0061 0.0033 'International Tables Vol C Tables 4.2.6.8 and 6.1.1.4'
O O 0.0106 0.0060 'International Tables Vol C Tables 4.2.6.8 and 6.1.1.4'
Ni Ni 0.3393 1.1124 'International Tables Vol C Tables 4.2.6.8 and 6.1.1.4'

loop_
_geom_angle_atom_site_label_1
_geom_angle_atom_site_label_2
_geom_angle_atom_site_label_3
_geom_angle
C1_1 N1_1 C12_1 122.71(11)
C1_1 N1_1 C2_1 116.75(10)
C12_1 N1_1 C2_1 120.51(10)
N1_1 C1_1 C4_1 107.47(11)
N1_1 C1_1 Ni1 128.17(10)
C4_1 C1_1 Ni1 124.32(9)
C6_1 C2_1 N1_1 112.08(10)
C6_1 C2_1 C5_1 108.26(11)
N1_1 C2_1 C5_1 110.92(11)
C6_1 C2_1 C3_1 112.39(11)
N1_1 C2_1 C3_1 100.28(10)
C5_1 C2_1 C3_1 112.83(11)
C1_1 C4_1 C11_1 112.09(10)
C1_1 C4_1 C3_1 104.33(10)
C11_1 C4_1 C3_1 111.12(10)
C1_1 C4_1 C7_1 108.41(10)
C11_1 C4_1 C7_1 107.91(10)
C3_1 C4_1 C7_1 112.99(11)
C2_1 C5_1 H5A_1 109.5
C2_1 C5_1 H5B_1 109.5
H5A_1 C5_1 H5B_1 109.5
C2_1 C5_1 H5C_1 109.5
H5A_1 C5_1 H5C_1 109.5
H5B_1 C5_1 H5C_1 109.5
C2_1 C6_1 H6A_1 109.5
C2_1 C6_1 H6B_1 109.5
H6A_1 C6_1 H6B_1 109.5
C2_1 C6_1 H6C_1 109.5
H6A_1 C6_1 H6C_1 109.5
H6B_1 C6_1 H6C_1 109.5
C8_1 C7_1 C4_1 112.31(11)
C8_1 C7_1 H7A_1 109.1
C4_1 C7_1 H7A_1 109.1
C8_1 C7_1 H7B_1 109.1
C4_1 C7_1 H7B_1 109.1
H7A_1 C7_1 H7B_1 107.9
C9_1 C8_1 C7_1 111.59(11)
C9_1 C8_1 H8A_1 109.3
C7_1 C8_1 H8A_1 109.3
C9_1 C8_1 H8B_1 109.3
C7_1 C8_1 H8B_1 109.3
H8A_1 C8_1 H8B_1 108.0
C10_1 C9_1 C8_1 111.23(11)
C10_1 C9_1 H9A_1 109.4
C8_1 C9_1 H9A_1 109.4
C10_1 C9_1 H9B_1 109.4
C8_1 C9_1 H9B_1 109.4
H9A_1 C9_1 H9B_1 108.0
C9_1 C10_1 C11_1 110.45(11)
C9_1 C10_1 H10A_1 109.6
C11_1 C10_1 H10A_1 109.6
C9_1 C10_1 H10B_1 109.6
C11_1 C10_1 H10B_1 109.6
H10A_1 C10_1 H10B_1 108.1
C10_1 C11_1 C4_1 111.55(11)
C10_1 C11_1 H11A_1 109.3
C4_1 C11_1 H11A_1 109.3
C10_1 C11_1 H11B_1 109.3
C4_1 C11_1 H11B_1 109.3
H11A_1 C11_1 H11B_1 108.0
C17_1 C12_1 C13_1 121.76(12)
C17_1 C12_1 N1_1 119.25(11)
C13_1 C12_1 N1_1 118.96(11)
C14_1 C13_1 C12_1 117.79(12)
C14_1 C13_1 C18_1 117.96(12)
C12_1 C13_1 C18_1 124.14(12)
C15_1 C14_1 C13_1 121.38(12)
C15_1 C14_1 H14_1 119.3
C13_1 C14_1 H14_1 119.3
C16_1 C15_1 C14_1 119.85(13)
C16_1 C15_1 H15_1 120.1
C14_1 C15_1 H15_1 120.1
C15_1 C16_1 C17_1 121.50(13)
C15_1 C16_1 H16_1 119.3
C17_1 C16_1 H16_1 119.3
C16_1 C17_1 C12_1 117.66(12)
C16_1 C17_1 C21_1 118.10(12)
C12_1 C17_1 C21_1 124.15(12)
C13_1 C18_1 C20_1 110.58(11)
C13_1 C18_1 C19_1 112.16(12)
C20_1 C18_1 C19_1 109.07(11)
C13_1 C18_1 H18_1 108.3
C20_1 C18_1 H18_1 108.3
C19_1 C18_1 H18_1 108.3
C18_1 C19_1 H19A_1 109.5
C18_1 C19_1 H19B_1 109.5
H19A_1 C19_1 H19B_1 109.5
C18_1 C19_1 H19C_1 109.5
H19A_1 C19_1 H19C_1 109.5
H19B_1 C19_1 H19C_1 109.5
C18_1 C20_1 H20A_1 109.5
C18_1 C20_1 H20B_1 109.5
H20A_1 C20_1 H20B_1 109.5
C18_1 C20_1 H20C_1 109.5
H20A_1 C20_1 H20C_1 109.5
H20B_1 C20_1 H20C_1 109.5
C17_1 C21_1 C23_1 110.71(12)
C17_1 C21_1 C22_1 112.19(12)
C23_1 C21_1 C22_1 109.58(12)
C17_1 C21_1 H21_1 108.1
C23_1 C21_1 H21_1 108.1
C22_1 C21_1 H21_1 108.1
C21_1 C22_1 H22A_1 109.5
C21_1 C22_1 H22B_1 109.5
H22A_1 C22_1 H22B_1 109.5
C21_1 C22_1 H22C_1 109.5
H22A_1 C22_1 H22C_1 109.5
H22B_1 C22_1 H22C_1 109.5
C21_1 C23_1 H23A_1 109.5
C21_1 C23_1 H23B_1 109.5
H23A_1 C23_1 H23B_1 109.5
C21_1 C23_1 H23C_1 109.5
H23A_1 C23_1 H23C_1 109.5
H23B_1 C23_1 H23C_1 109.5
C2_1 C3_1 C4_1 106.55(10)
C2_1 C3_1 H3A_1 110.4
C4_1 C3_1 H3A_1 110.4
C2_1 C3_1 H3B_1 110.4
C4_1 C3_1 H3B_1 110.4
H3A_1 C3_1 H3B_1 108.6
C2 Ni1 C3 108.82(6)
C2 Ni1 C1 108.72(6)
C3 Ni1 C1 109.04(6)
C2 Ni1 C1_1 112.23(6)
C3 Ni1 C1_1 104.79(5)
C1 Ni1 C1_1 113.08(6)
O2 C2 Ni1 176.57(12)
O3 C3 Ni1 177.96(12)
O1 C1 Ni1 174.82(12)

loop_
_geom_bond_atom_site_label_1
_geom_bond_atom_site_label_2
_geom_bond_distance
N1_1 C1_1 1.3102(17)
N1_1 C12_1 1.4504(16)
N1_1 C2_1 1.5227(16)
C1_1 C4_1 1.5287(17)
C1_1 Ni1 1.9613(13)
C2_1 C6_1 1.5210(18)
C2_1 C5_1 1.5238(19)
C2_1 C3_1 1.5251(18)
C4_1 C11_1 1.5332(17)
C4_1 C3_1 1.5398(17)
C4_1 C7_1 1.5439(17)
C5_1 H5A_1 0.9800
C5_1 H5B_1 0.9800
C5_1 H5C_1 0.9800
C6_1 H6A_1 0.9800
C6_1 H6B_1 0.9800
C6_1 H6C_1 0.9800
C7_1 C8_1 1.5310(19)
C7_1 H7A_1 0.9900
C7_1 H7B_1 0.9900
C8_1 C9_1 1.523(2)
C8_1 H8A_1 0.9900
C8_1 H8B_1 0.9900
C9_1 C10_1 1.523(2)
C9_1 H9A_1 0.9900
C9_1 H9B_1 0.9900
C10_1 C11_1 1.5235(18)
C10_1 H10A_1 0.9900
C10_1 H10B_1 0.9900
C11_1 H11A_1 0.9900
C11_1 H11B_1 0.9900
C12_1 C17_1 1.4040(18)
C12_1 C13_1 1.4052(18)
C13_1 C14_1 1.3904(19)
C13_1 C18_1 1.5191(18)
C14_1 C15_1 1.381(2)
C14_1 H14_1 0.9500
C15_1 C16_1 1.378(2)
C15_1 H15_1 0.9500
C16_1 C17_1 1.3927(19)
C16_1 H16_1 0.9500
C17_1 C21_1 1.5171(18)
C18_1 C20_1 1.5306(19)
C18_1 C19_1 1.5306(19)
C18_1 H18_1 1.0000
C19_1 H19A_1 0.9800
C19_1 H19B_1 0.9800
C19_1 H19C_1 0.9800
C20_1 H20A_1 0.9800
C20_1 H20B_1 0.9800
C20_1 H20C_1 0.9800
C21_1 C23_1 1.531(2)
C21_1 C22_1 1.533(2)
C21_1 H21_1 1.0000
C22_1 H22A_1 0.9800
C22_1 H22B_1 0.9800
C22_1 H22C_1 0.9800
C23_1 H23A_1 0.9800
C23_1 H23B_1 0.9800
C23_1 H23C_1 0.9800
C3_1 H3A_1 0.9900
C3_1 H3B_1 0.9900
Ni1 C2 1.7872(14)
Ni1 C3 1.7957(14)
Ni1 C1 1.8106(14)
O1 C1 1.1353(17)
C2 O2 1.1371(18)
C3 O3 1.1363(17)

loop_
_geom_torsion_atom_site_label_1
_geom_torsion_atom_site_label_2
_geom_torsion_atom_site_label_3
_geom_torsion_atom_site_label_4
_geom_torsion
C12_1 N1_1 C1_1 C4_1 176.71(10)
C2_1 N1_1 C1_1 C4_1 -1.17(14)
C12_1 N1_1 C1_1 Ni1 -5.39(17)
C2_1 N1_1 C1_1 Ni1 176.73(9)
C1_1 N1_1 C2_1 C6_1 -131.50(12)
C12_1 N1_1 C2_1 C6_1 50.57(15)
C1_1 N1_1 C2_1 C5_1 107.37(13)
C12_1 N1_1 C2_1 C5_1 -70.56(14)
C1_1 N1_1 C2_1 C3_1 -12.07(14)
C12_1 N1_1 C2_1 C3_1 170.00(11)
N1_1 C1_1 C4_1 C11_1 134.29(11)
Ni1 C1_1 C4_1 C11_1 -43.71(14)
N1_1 C1_1 C4_1 C3_1 13.96(13)
Ni1 C1_1 C4_1 C3_1 -164.04(9)
N1_1 C1_1 C4_1 C7_1 -106.70(12)
Ni1 C1_1 C4_1 C7_1 75.29(12)
C1_1 C4_1 C7_1 C8_1 -177.72(11)
C11_1 C4_1 C7_1 C8_1 -56.11(14)
C3_1 C4_1 C7_1 C8_1 67.15(15)
C4_1 C7_1 C8_1 C9_1 54.62(15)
C7_1 C8_1 C9_1 C10_1 -53.51(15)
C8_1 C9_1 C10_1 C11_1 55.84(15)
C9_1 C10_1 C11_1 C4_1 -59.69(14)
C1_1 C4_1 C11_1 C10_1 178.02(10)
C3_1 C4_1 C11_1 C10_1 -65.67(14)
C7_1 C4_1 C11_1 C10_1 58.72(14)
C1_1 N1_1 C12_1 C17_1 -85.09(15)
C2_1 N1_1 C12_1 C17_1 92.71(14)
C1_1 N1_1 C12_1 C13_1 93.00(15)
C2_1 N1_1 C12_1 C13_1 -89.20(14)
C17_1 C12_1 C13_1 C14_1 -2.91(19)
N1_1 C12_1 C13_1 C14_1 179.05(11)
C17_1 C12_1 C13_1 C18_1 173.08(12)
N1_1 C12_1 C13_1 C18_1 -4.95(19)
C12_1 C13_1 C14_1 C15_1 1.42(19)
C18_1 C13_1 C14_1 C15_1 -174.83(12)
C13_1 C14_1 C15_1 C16_1 0.4(2)
C14_1 C15_1 C16_1 C17_1 -0.9(2)
C15_1 C16_1 C17_1 C12_1 -0.5(2)
C15_1 C16_1 C17_1 C21_1 176.20(12)
C13_1 C12_1 C17_1 C16_1 2.47(19)
N1_1 C12_1 C17_1 C16_1 -179.50(11)
C13_1 C12_1 C17_1 C21_1 -174.02(12)
N1_1 C12_1 C17_1 C21_1 4.01(19)
C14_1 C13_1 C18_1 C20_1 64.67(15)
C12_1 C13_1 C18_1 C20_1 -111.32(14)
C14_1 C13_1 C18_1 C19_1 -57.32(16)
C12_1 C13_1 C18_1 C19_1 126.69(13)
C16_1 C17_1 C21_1 C23_1 -65.12(16)
C12_1 C17_1 C21_1 C23_1 111.35(14)
C16_1 C17_1 C21_1 C22_1 57.64(17)
C12_1 C17_1 C21_1 C22_1 -125.88(14)
C6_1 C2_1 C3_1 C4_1 138.86(11)
N1_1 C2_1 C3_1 C4_1 19.66(12)
C5_1 C2_1 C3_1 C4_1 -98.38(12)
C1_1 C4_1 C3_1 C2_1 -21.28(13)
C11_1 C4_1 C3_1 C2_1 -142.27(11)
C7_1 C4_1 C3_1 C2_1 96.27(12)
